data_7159459
loop_
_publ_author_name
'Moktan, Sangay'
'Rotta, Mahendra K. V.'
'Halder, Suvendu'
'Pradhan, Priyanka'
'Kancharla, Pavan K.'

_publ_section_title
;
 <i>ortho</i>-[1-(<i>p</i>-MeOPhenyl)vinyl]benzoate PMPVB as a recyclable
 auxiliary for C-O and C-S bond formation reactions under Br&#xf8;nsted
 acid catalysis.
;
_journal_issue 29
_journal_name_full 'Organic &amp; biomolecular chemistry'
_journal_page_first 5929
_journal_page_last 5934
_journal_paper_doi 10.1039/d3ob00839h
_journal_volume 21
_journal_year 2023
_chemical_formula_sum 'C24 H22 O4'
_chemical_formula_weight 374.41
_space_group_crystal_system monoclinic
_space_group_IT_number 4
_space_group_name_Hall 'P 2yb'
_space_group_name_H-M_alt 'P 1 21 1'
_atom_sites_solution_hydrogens geom
_audit_block_doi 10.5517/ccdc.csd.cc2g1rr1
_audit_creation_method SHELXL-2018/3
_audit_update_record
;
2023-05-27 deposited with the CCDC.	2023-07-03 downloaded from the CCDC.
;
_cell_angle_alpha 90
_cell_angle_beta 95.575(2)
_cell_angle_gamma 90
_cell_formula_units_Z 2
_cell_length_a 7.2137(5)
_cell_length_b 6.6371(5)
_cell_length_c 20.4802(15)
_cell_measurement_reflns_used 9928
_cell_measurement_temperature 273(2)
_cell_measurement_theta_max 26.48
_cell_measurement_theta_min 2.84
_cell_volume 975.91(12)
_computing_cell_refinement 'Bruker SAINT'
_computing_data_collection 'Bruker APEX2'
_computing_data_reduction 'Bruker SAINT'
_computing_molecular_graphics 'Bruker SHELXTL'
_computing_publication_material 'Bruker SHELXTL'
_computing_structure_refinement 'SHELXL-2014 (Sheldrick 2014)'
_computing_structure_solution 'SHELXT 2018/2 (Sheldrick, 2018)'
_diffrn_ambient_temperature 273(2)
_diffrn_measured_fraction_theta_full 0.995
_diffrn_measured_fraction_theta_max 0.995
_diffrn_measurement_device_type 'Bruker APEX-II CCD'
_diffrn_measurement_method '\f and \w scans'
_diffrn_radiation_type MoK\a
_diffrn_radiation_wavelength 0.71073
_diffrn_reflns_av_R_equivalents 0.0605
_diffrn_reflns_av_unetI/netI 0.0395
_diffrn_reflns_Laue_measured_fraction_full 0.995
_diffrn_reflns_Laue_measured_fraction_max 0.995
_diffrn_reflns_limit_h_max 8
_diffrn_reflns_limit_h_min -8
_diffrn_reflns_limit_k_max 7
_diffrn_reflns_limit_k_min -7
_diffrn_reflns_limit_l_max 24
_diffrn_reflns_limit_l_min -24
_diffrn_reflns_number 20013
_diffrn_reflns_point_group_measured_fraction_full 0.995
_diffrn_reflns_point_group_measured_fraction_max 0.995
_diffrn_reflns_theta_full 24.997
_diffrn_reflns_theta_max 24.997
_diffrn_reflns_theta_min 1.998
_exptl_absorpt_coefficient_mu 0.086
_exptl_absorpt_correction_type none
_exptl_crystal_colour white
_exptl_crystal_density_diffrn 1.274
_exptl_crystal_description block
_exptl_crystal_F_000 396
_exptl_crystal_size_max 0.38
_exptl_crystal_size_mid 0.30
_exptl_crystal_size_min 0.25
_refine_diff_density_max 0.290
_refine_diff_density_min -0.239
_refine_diff_density_rms 0.055
_refine_ls_abs_structure_details
;
 Flack x determined using 1180 quotients [(I+)-(I-)]/[(I+)+(I-)]
 (Parsons, Flack and Wagner, Acta Cryst. B69 (2013) 249-259).
;
_refine_ls_abs_structure_Flack -0.4(7)
_refine_ls_extinction_method none
_refine_ls_goodness_of_fit_ref 1.133
_refine_ls_hydrogen_treatment constr
_refine_ls_matrix_type full
_refine_ls_number_parameters 255
_refine_ls_number_reflns 3416
_refine_ls_number_restraints 1
_refine_ls_restrained_S_all 1.132
_refine_ls_R_factor_all 0.0736
_refine_ls_R_factor_gt 0.0681
_refine_ls_shift/su_max 0.000
_refine_ls_shift/su_mean 0.000
_refine_ls_structure_factor_coef Fsqd
_refine_ls_weighting_details 'w=1/[\s^2^(Fo^2^)+(0.0921P)^2^+0.7053P] where P=(Fo^2^+2Fc^2^)/3'
_refine_ls_weighting_scheme calc
_refine_ls_wR_factor_gt 0.1838
_refine_ls_wR_factor_ref 0.1882
_reflns_Friedel_coverage 0.827
_reflns_Friedel_fraction_full 0.995
_reflns_Friedel_fraction_max 0.995
_reflns_number_gt 3141
_reflns_number_total 3416
_reflns_threshold_expression 'I > 2\s(I)'
_cod_data_source_file d3ob00839h2.cif
_cod_data_source_block sm-46_a
_cod_depositor_comments 'Adding full bibliography for 7159459--7159460.cif.'
_cod_original_sg_symbol_H-M 'P 21'
_cod_database_code 7159459
_shelx_shelxl_version_number 2018/3
_shelx_space_group_comment
;
The symmetry employed for this shelxl refinement is uniquely defined
by the following loop, which should always be used as a source of
symmetry information in preference to the above space-group names.
They are only intended as comments.
;

loop_
_space_group_symop_operation_xyz
'x, y, z'
'-x, y+1/2, -z'

loop_
_atom_site_label
_atom_site_type_symbol
_atom_site_fract_x
_atom_site_fract_y
_atom_site_fract_z
_atom_site_U_iso_or_equiv
_atom_site_adp_type
_atom_site_occupancy
_atom_site_site_symmetry_order
_atom_site_calc_flag
_atom_site_refinement_flags_posn
_atom_site_refinement_flags_adp
_atom_site_refinement_flags_occupancy
_atom_site_disorder_assembly
_atom_site_disorder_group
O3 O 0.2213(6) 0.2731(7) 0.3525(2) 0.0540(11) Uani 1 1 d . . . . .
O2 O 0.2721(5) 0.6040(6) 0.3662(2) 0.0477(10) Uani 1 1 d . . . . .
O4 O 0.4956(7) 0.4421(8) 0.07577(18) 0.0631(13) Uani 1 1 d . . . . .
O1 O 0.0245(8) 0.9078(9) 0.0749(2) 0.0704(14) Uani 1 1 d . . . . .
C8 C 0.3188(7) 0.4108(8) 0.3718(2) 0.0339(11) Uani 1 1 d . . . . .
C14 C 0.6327(6) 0.2425(7) 0.3886(2) 0.0295(10) Uani 1 1 d . . . . .
C13 C 0.8045(7) 0.2228(9) 0.4258(3) 0.0393(12) Uani 1 1 d . . . . .
H13 H 0.889581 0.127974 0.413612 0.047 Uiso 1 1 calc R U . . .
C20 C 0.5242(8) 0.3708(9) 0.1387(2) 0.0407(13) Uani 1 1 d . . . . .
C9 C 0.5084(6) 0.3869(7) 0.4074(2) 0.0297(10) Uani 1 1 d . . . . .
C11 C 0.7248(8) 0.4814(9) 0.4999(2) 0.0423(13) Uani 1 1 d . . . . .
H11 H 0.753833 0.558636 0.537372 0.051 Uiso 1 1 calc R U . . .
C10 C 0.5555(7) 0.5048(8) 0.4628(2) 0.0366(11) Uani 1 1 d . . . . .
H10 H 0.471691 0.600958 0.474983 0.044 Uiso 1 1 calc R U . . .
C15 C 0.5907(6) 0.1075(8) 0.3306(2) 0.0317(11) Uani 1 1 d . . . . .
C17 C 0.5625(6) 0.2014(7) 0.2643(2) 0.0308(11) Uani 1 1 d . . . . .
C21 C 0.6260(8) 0.4713(9) 0.1896(3) 0.0422(13) Uani 1 1 d . . . . .
H21 H 0.682463 0.594248 0.182430 0.051 Uiso 1 1 calc R U . . .
C3 C -0.0034(7) 0.9071(10) 0.2527(3) 0.0439(13) Uani 1 1 d . . . . .
H3 H -0.041352 0.989937 0.285555 0.053 Uiso 1 1 calc R U . . .
C6 C 0.1141(9) 0.6691(10) 0.1562(3) 0.0490(15) Uani 1 1 d . . . . .
H6 H 0.154117 0.588483 0.123151 0.059 Uiso 1 1 calc R U . . .
C19 C 0.4420(8) 0.1906(9) 0.1507(3) 0.0464(15) Uani 1 1 d . . . . .
H19 H 0.373559 0.123386 0.116594 0.056 Uiso 1 1 calc R U . . .
C18 C 0.4587(8) 0.1069(9) 0.2126(3) 0.0419(13) Uani 1 1 d . . . . .
H18 H 0.399639 -0.014513 0.219688 0.050 Uiso 1 1 calc R U . . .
C22 C 0.6417(7) 0.3848(8) 0.2514(2) 0.0353(12) Uani 1 1 d . . . . .
H22 H 0.708471 0.453116 0.285741 0.042 Uiso 1 1 calc R U . . .
C12 C 0.8503(8) 0.3412(9) 0.4803(3) 0.0434(13) Uani 1 1 d . . . . .
H12 H 0.966109 0.326858 0.504045 0.052 Uiso 1 1 calc R U . . .
C16 C 0.5917(9) -0.0907(9) 0.3394(3) 0.0522(15) Uani 1 1 d . . . . .
H16A H 0.574412 -0.176423 0.303375 0.063 Uiso 1 1 calc R U . . .
H16B H 0.609708 -0.143830 0.381534 0.063 Uiso 1 1 calc R U . . .
C4 C 0.0736(7) 0.7221(10) 0.2699(3) 0.0418(13) Uani 1 1 d . . . . .
C5 C 0.1347(8) 0.6027(10) 0.2203(3) 0.0462(13) Uani 1 1 d . . . . .
H5 H 0.189389 0.478219 0.230461 0.055 Uiso 1 1 calc R U . . .
C2 C -0.0261(8) 0.9739(10) 0.1884(3) 0.0496(14) Uani 1 1 d . . . . .
H2 H -0.081520 1.097843 0.178120 0.060 Uiso 1 1 calc R U . . .
C1 C 0.0339(8) 0.8557(10) 0.1404(3) 0.0484(15) Uani 1 1 d . . . . .
C7 C 0.0822(8) 0.6494(11) 0.3391(3) 0.0539(16) Uani 1 1 d . . . . .
H7A H 0.030371 0.751600 0.365859 0.065 Uiso 1 1 calc R U . . .
H7B H 0.006449 0.529057 0.340724 0.065 Uiso 1 1 calc R U . . .
C23 C 0.5802(16) 0.6323(15) 0.0620(4) 0.095(3) Uani 1 1 d . . . . .
H23A H 0.528291 0.736706 0.087107 0.143 Uiso 1 1 calc R U . . .
H23B H 0.556536 0.662132 0.016121 0.143 Uiso 1 1 calc R U . . .
H23C H 0.712159 0.624664 0.073748 0.143 Uiso 1 1 calc R U . . .
C24 C -0.0703(16) 1.0887(15) 0.0560(4) 0.095(3) Uani 1 1 d . . . . .
H24A H -0.196939 1.080102 0.066414 0.143 Uiso 1 1 calc R U . . .
H24B H -0.068325 1.108600 0.009650 0.143 Uiso 1 1 calc R U . . .
H24C H -0.009723 1.200070 0.079172 0.143 Uiso 1 1 calc R U . . .

loop_
_atom_site_aniso_label
_atom_site_aniso_U_11
_atom_site_aniso_U_22
_atom_site_aniso_U_33
_atom_site_aniso_U_23
_atom_site_aniso_U_13
_atom_site_aniso_U_12
O3 0.042(2) 0.051(3) 0.067(3) -0.003(2) -0.0055(18) -0.010(2)
O2 0.042(2) 0.046(2) 0.051(2) 0.0027(19) -0.0109(17) 0.0060(19)
O4 0.086(3) 0.076(3) 0.025(2) 0.004(2) -0.0040(19) -0.013(3)
O1 0.088(3) 0.086(4) 0.037(2) 0.010(3) 0.003(2) 0.008(3)
C8 0.035(2) 0.039(3) 0.029(2) -0.002(2) 0.0074(19) 0.000(2)
C14 0.033(2) 0.029(2) 0.027(2) 0.005(2) 0.0068(18) -0.001(2)
C13 0.040(3) 0.040(3) 0.038(3) 0.002(2) 0.005(2) 0.006(2)
C20 0.047(3) 0.049(4) 0.026(3) -0.002(2) 0.004(2) 0.002(3)
C9 0.035(2) 0.027(2) 0.028(2) 0.0070(19) 0.0054(18) -0.003(2)
C11 0.054(3) 0.041(3) 0.031(3) -0.004(2) -0.001(2) 0.000(3)
C10 0.044(3) 0.033(3) 0.033(3) -0.001(2) 0.003(2) 0.004(2)
C15 0.033(2) 0.033(3) 0.029(2) 0.000(2) 0.007(2) 0.002(2)
C17 0.032(2) 0.033(3) 0.028(2) -0.005(2) 0.0052(19) 0.003(2)
C21 0.050(3) 0.039(3) 0.039(3) 0.003(2) 0.007(2) -0.009(3)
C3 0.041(3) 0.049(3) 0.041(3) -0.009(3) 0.005(2) 0.009(3)
C6 0.053(3) 0.056(4) 0.038(3) -0.011(3) 0.003(2) 0.006(3)
C19 0.047(3) 0.059(4) 0.032(3) -0.014(3) -0.006(2) -0.006(3)
C18 0.046(3) 0.039(3) 0.042(3) -0.005(2) 0.006(2) -0.017(3)
C22 0.041(3) 0.038(3) 0.025(2) -0.006(2) -0.0036(19) -0.007(2)
C12 0.038(3) 0.056(4) 0.035(3) 0.001(2) -0.003(2) -0.001(2)
C16 0.073(4) 0.035(3) 0.049(3) -0.003(3) 0.011(3) 0.000(3)
C4 0.032(3) 0.057(4) 0.036(3) -0.001(3) 0.003(2) -0.001(3)
C5 0.051(3) 0.043(3) 0.044(3) -0.003(3) 0.003(3) 0.010(3)
C2 0.050(3) 0.050(4) 0.049(3) 0.002(3) 0.006(3) 0.010(3)
C1 0.039(3) 0.062(4) 0.043(3) 0.000(3) -0.003(2) -0.001(3)
C7 0.038(3) 0.073(4) 0.050(3) 0.009(3) 0.002(2) 0.017(3)
C23 0.135(8) 0.102(7) 0.046(4) 0.031(4) -0.002(5) -0.034(6)
C24 0.125(8) 0.099(7) 0.061(5) 0.030(5) 0.004(5) 0.016(6)

loop_
_atom_type_symbol
_atom_type_description
_atom_type_scat_dispersion_real
_atom_type_scat_dispersion_imag
_atom_type_scat_source
C C 0.0033 0.0016 'International Tables Vol C Tables 4.2.6.8 and 6.1.1.4'
H H 0.0000 0.0000 'International Tables Vol C Tables 4.2.6.8 and 6.1.1.4'
O O 0.0106 0.0060 'International Tables Vol C Tables 4.2.6.8 and 6.1.1.4'

loop_
_geom_angle_atom_site_label_1
_geom_angle_atom_site_label_2
_geom_angle_atom_site_label_3
_geom_angle
_geom_angle_site_symmetry_1
_geom_angle_site_symmetry_3
_geom_angle_publ_flag
C8 O2 C7 117.0(5) . . ?
C20 O4 C23 117.3(5) . . ?
C1 O1 C24 117.0(6) . . ?
O3 C8 O2 124.9(5) . . ?
O3 C8 C9 124.1(5) . . ?
O2 C8 C9 110.9(4) . . ?
C9 C14 C13 118.4(4) . . ?
C9 C14 C15 123.0(4) . . ?
C13 C14 C15 118.6(4) . . ?
C12 C13 C14 121.2(5) . . ?
C12 C13 H13 119.4 . . ?
C14 C13 H13 119.4 . . ?
C19 C20 O4 116.4(5) . . ?
C19 C20 C21 119.4(5) . . ?
O4 C20 C21 124.2(5) . . ?
C14 C9 C10 119.9(4) . . ?
C14 C9 C8 121.5(4) . . ?
C10 C9 C8 118.4(4) . . ?
C10 C11 C12 118.9(5) . . ?
C10 C11 H11 120.5 . . ?
C12 C11 H11 120.5 . . ?
C11 C10 C9 121.1(5) . . ?
C11 C10 H10 119.4 . . ?
C9 C10 H10 119.4 . . ?
C16 C15 C17 122.5(5) . . ?
C16 C15 C14 119.2(5) . . ?
C17 C15 C14 118.2(4) . . ?
C22 C17 C18 117.1(5) . . ?
C22 C17 C15 121.4(4) . . ?
C18 C17 C15 121.5(5) . . ?
C22 C21 C20 118.6(5) . . ?
C22 C21 H21 120.7 . . ?
C20 C21 H21 120.7 . . ?
C4 C3 C2 122.3(5) . . ?
C4 C3 H3 118.8 . . ?
C2 C3 H3 118.8 . . ?
C5 C6 C1 120.6(6) . . ?
C5 C6 H6 119.7 . . ?
C1 C6 H6 119.7 . . ?
C20 C19 C18 121.2(5) . . ?
C20 C19 H19 119.4 . . ?
C18 C19 H19 119.4 . . ?
C19 C18 C17 120.9(5) . . ?
C19 C18 H18 119.6 . . ?
C17 C18 H18 119.6 . . ?
C17 C22 C21 122.8(5) . . ?
C17 C22 H22 118.6 . . ?
C21 C22 H22 118.6 . . ?
C13 C12 C11 120.4(5) . . ?
C13 C12 H12 119.8 . . ?
C11 C12 H12 119.8 . . ?
C15 C16 H16A 120.0 . . ?
C15 C16 H16B 120.0 . . ?
H16A C16 H16B 120.0 . . ?
C3 C4 C5 118.0(5) . . ?
C3 C4 C7 120.6(5) . . ?
C5 C4 C7 121.4(6) . . ?
C6 C5 C4 119.9(6) . . ?
C6 C5 H5 120.0 . . ?
C4 C5 H5 120.0 . . ?
C1 C2 C3 119.1(6) . . ?
C1 C2 H2 120.5 . . ?
C3 C2 H2 120.5 . . ?
C2 C1 O1 124.7(6) . . ?
C2 C1 C6 120.0(6) . . ?
O1 C1 C6 115.3(5) . . ?
O2 C7 C4 112.3(5) . . ?
O2 C7 H7A 109.1 . . ?
C4 C7 H7A 109.1 . . ?
O2 C7 H7B 109.1 . . ?
C4 C7 H7B 109.1 . . ?
H7A C7 H7B 107.9 . . ?
O4 C23 H23A 109.5 . . ?
O4 C23 H23B 109.5 . . ?
H23A C23 H23B 109.5 . . ?
O4 C23 H23C 109.5 . . ?
H23A C23 H23C 109.5 . . ?
H23B C23 H23C 109.5 . . ?
O1 C24 H24A 109.5 . . ?
O1 C24 H24B 109.5 . . ?
H24A C24 H24B 109.5 . . ?
O1 C24 H24C 109.5 . . ?
H24A C24 H24C 109.5 . . ?
H24B C24 H24C 109.5 . . ?

loop_
_geom_bond_atom_site_label_1
_geom_bond_atom_site_label_2
_geom_bond_distance
_geom_bond_site_symmetry_2
_geom_bond_publ_flag
O3 C8 1.197(6) . ?
O2 C8 1.328(7) . ?
O2 C7 1.459(7) . ?
O4 C20 1.369(6) . ?
O4 C23 1.442(10) . ?
O1 C1 1.381(7) . ?
O1 C24 1.417(10) . ?
C8 C9 1.494(7) . ?
C14 C9 1.391(7) . ?
C14 C13 1.396(7) . ?
C14 C15 1.496(7) . ?
C13 C12 1.379(8) . ?
C13 H13 0.9300 . ?
C20 C19 1.368(9) . ?
C20 C21 1.388(8) . ?
C9 C10 1.393(7) . ?
C11 C10 1.383(8) . ?
C11 C12 1.384(8) . ?
C11 H11 0.9300 . ?
C10 H10 0.9300 . ?
C15 C16 1.328(8) . ?
C15 C17 1.489(7) . ?
C17 C22 1.381(7) . ?
C17 C18 1.387(7) . ?
C21 C22 1.385(7) . ?
C21 H21 0.9300 . ?
C3 C4 1.378(9) . ?
C3 C2 1.385(8) . ?
C3 H3 0.9300 . ?
C6 C5 1.381(9) . ?
C6 C1 1.391(9) . ?
C6 H6 0.9300 . ?
C19 C18 1.377(8) . ?
C19 H19 0.9300 . ?
C18 H18 0.9300 . ?
C22 H22 0.9300 . ?
C12 H12 0.9300 . ?
C16 H16A 0.9300 . ?
C16 H16B 0.9300 . ?
C4 C5 1.393(8) . ?
C4 C7 1.492(8) . ?
C5 H5 0.9300 . ?
C2 C1 1.360(9) . ?
C2 H2 0.9300 . ?
C7 H7A 0.9700 . ?
C7 H7B 0.9700 . ?
C23 H23A 0.9600 . ?
C23 H23B 0.9600 . ?
C23 H23C 0.9600 . ?
C24 H24A 0.9600 . ?
C24 H24B 0.9600 . ?
C24 H24C 0.9600 . ?

loop_
_geom_torsion_atom_site_label_1
_geom_torsion_atom_site_label_2
_geom_torsion_atom_site_label_3
_geom_torsion_atom_site_label_4
_geom_torsion
_geom_torsion_site_symmetry_1
_geom_torsion_site_symmetry_2
_geom_torsion_site_symmetry_3
_geom_torsion_site_symmetry_4
_geom_torsion_publ_flag
C7 O2 C8 O3 5.1(8) . . . . ?
C7 O2 C8 C9 -173.3(4) . . . . ?
C9 C14 C13 C12 0.7(8) . . . . ?
C15 C14 C13 C12 -179.2(5) . . . . ?
C23 O4 C20 C19 179.7(7) . . . . ?
C23 O4 C20 C21 1.2(9) . . . . ?
C13 C14 C9 C10 -1.1(7) . . . . ?
C15 C14 C9 C10 178.8(4) . . . . ?
C13 C14 C9 C8 -177.2(4) . . . . ?
C15 C14 C9 C8 2.6(7) . . . . ?
O3 C8 C9 C14 40.5(7) . . . . ?
O2 C8 C9 C14 -141.0(5) . . . . ?
O3 C8 C9 C10 -135.6(5) . . . . ?
O2 C8 C9 C10 42.8(6) . . . . ?
C12 C11 C10 C9 1.5(8) . . . . ?
C14 C9 C10 C11 0.0(7) . . . . ?
C8 C9 C10 C11 176.3(5) . . . . ?
C9 C14 C15 C16 -120.7(6) . . . . ?
C13 C14 C15 C16 59.2(7) . . . . ?
C9 C14 C15 C17 63.6(6) . . . . ?
C13 C14 C15 C17 -116.5(5) . . . . ?
C16 C15 C17 C22 -149.8(6) . . . . ?
C14 C15 C17 C22 25.7(6) . . . . ?
C16 C15 C17 C18 28.9(8) . . . . ?
C14 C15 C17 C18 -155.6(5) . . . . ?
C19 C20 C21 C22 0.3(8) . . . . ?
O4 C20 C21 C22 178.8(5) . . . . ?
O4 C20 C19 C18 -178.7(5) . . . . ?
C21 C20 C19 C18 -0.2(9) . . . . ?
C20 C19 C18 C17 -1.2(9) . . . . ?
C22 C17 C18 C19 2.2(8) . . . . ?
C15 C17 C18 C19 -176.6(5) . . . . ?
C18 C17 C22 C21 -2.1(8) . . . . ?
C15 C17 C22 C21 176.7(5) . . . . ?
C20 C21 C22 C17 0.9(8) . . . . ?
C14 C13 C12 C11 0.9(9) . . . . ?
C10 C11 C12 C13 -2.0(9) . . . . ?
C2 C3 C4 C5 1.9(8) . . . . ?
C2 C3 C4 C7 -175.3(6) . . . . ?
C1 C6 C5 C4 0.5(9) . . . . ?
C3 C4 C5 C6 -1.2(8) . . . . ?
C7 C4 C5 C6 175.9(6) . . . . ?
C4 C3 C2 C1 -1.8(9) . . . . ?
C3 C2 C1 O1 -177.9(6) . . . . ?
C3 C2 C1 C6 1.0(9) . . . . ?
C24 O1 C1 C2 -6.2(10) . . . . ?
C24 O1 C1 C6 174.8(7) . . . . ?
C5 C6 C1 C2 -0.4(9) . . . . ?
C5 C6 C1 O1 178.6(6) . . . . ?
C8 O2 C7 C4 -104.7(6) . . . . ?
C3 C4 C7 O2 -122.5(6) . . . . ?
C5 C4 C7 O2 60.5(8) . . . . ?
